data_2219973
loop_
_publ_author_name
'Tong, Hung-Chun'
'Hsu, Chih-Yung Chen'
'Lo, Yih-Hsing'
'Lin, Chia-Her'
'Wang, Yu'

_publ_section_title
;(Benzophenone
 imine-\k<i>N</i>)chlorido(hydridotripyrazolylborato)(triphenylphosphine)ruthenium(II)
 diethyl ether solvate
;
_journal_coeditor_code RK2110
_journal_issue 11
_journal_name_full 'Acta Crystallographica Section E'
_journal_page_first m1453
_journal_paper_doi 10.1107/S1600536808033722
_journal_volume 64
_journal_year 2008
_chemical_formula_iupac '[Ru (C9 H10 B N6) Cl (C13 H11 N) (C18 H15 P)] , C4 H10 O'
_chemical_formula_moiety 'C40 H36 B Cl N7 P Ru , C4 H10 O'
_chemical_formula_sum 'C44 H46 B Cl N7 O P Ru'
_chemical_formula_weight 867.18
_chemical_name_systematic
;
(Benzophenone
imine-\k<i>N</i>)chlorido(hydridotripyrazolylborato)
(triphenylphosphine)ruthenium(II) diethyl ether solvate
;
_space_group_IT_number 14
_symmetry_cell_setting monoclinic
_symmetry_space_group_name_Hall '-P 2ybc'
_symmetry_space_group_name_H-M 'P 1 21/c 1'
_atom_sites_solution_hydrogens geom
_atom_sites_solution_primary direct
_atom_sites_solution_secondary difmap
_audit_creation_method SHELXL97
_cell_angle_alpha 90.00
_cell_angle_beta 96.1260(10)
_cell_angle_gamma 90.00
_cell_formula_units_Z 4
_cell_length_a 9.37680(10)
_cell_length_b 30.1803(5)
_cell_length_c 14.9092(2)
_cell_measurement_reflns_used 61738
_cell_measurement_temperature 295(2)
_cell_measurement_theta_max 27.5
_cell_measurement_theta_min 1
_cell_volume 4195.13(10)
_computing_cell_refinement
;
DENZO (Otwinowski & Minor, 1997) and SCALEPACK (Otwinowski & Minor,
1997)
;
_computing_data_collection 'COLLECT (Nonius, 1999)'
_computing_data_reduction
;
DENZO (Otwinowski & Minor, 1997) and SCALEPACK (Otwinowski & Minor,
1997)
;
_computing_molecular_graphics 'SHELXTL (Sheldrick, 2008)'
_computing_publication_material 'SHELXTL (Sheldrick, 2008)'
_computing_structure_refinement 'SHELXL97 (Sheldrick, 2008)'
_computing_structure_solution 'SHELXS97 (Sheldrick, 2008)'
_diffrn_ambient_temperature 295(2)
_diffrn_measured_fraction_theta_full 0.999
_diffrn_measured_fraction_theta_max 0.999
_diffrn_measurement_device_type 'Nonius KappaCCD'
_diffrn_measurement_method '\f and \w'
_diffrn_radiation_monochromator graphite
_diffrn_radiation_source 'fine-focus sealed tube'
_diffrn_radiation_type MoK\a
_diffrn_radiation_wavelength 0.71073
_diffrn_reflns_av_R_equivalents 0.0366
_diffrn_reflns_av_sigmaI/netI 0.0375
_diffrn_reflns_limit_h_max 12
_diffrn_reflns_limit_h_min -12
_diffrn_reflns_limit_k_max 39
_diffrn_reflns_limit_k_min -38
_diffrn_reflns_limit_l_max 19
_diffrn_reflns_limit_l_min -18
_diffrn_reflns_number 28699
_diffrn_reflns_theta_full 27.46
_diffrn_reflns_theta_max 27.46
_diffrn_reflns_theta_min 1.53
_exptl_absorpt_coefficient_mu 0.519
_exptl_absorpt_correction_T_max 0.952
_exptl_absorpt_correction_T_min 0.915
_exptl_absorpt_correction_type multi-scan
_exptl_absorpt_process_details '(SORTAV; Blessing, 1995)'
_exptl_crystal_colour yellow
_exptl_crystal_density_diffrn 1.373
_exptl_crystal_density_method 'not measured'
_exptl_crystal_description plate
_exptl_crystal_F_000 1792
_exptl_crystal_size_max 0.20
_exptl_crystal_size_mid 0.15
_exptl_crystal_size_min 0.10
_refine_diff_density_max 1.599
_refine_diff_density_min -0.462
_refine_ls_extinction_method none
_refine_ls_goodness_of_fit_ref 1.017
_refine_ls_hydrogen_treatment constr
_refine_ls_matrix_type full
_refine_ls_number_parameters 505
_refine_ls_number_reflns 9587
_refine_ls_number_restraints 0
_refine_ls_restrained_S_all 1.017
_refine_ls_R_factor_all 0.0590
_refine_ls_R_factor_gt 0.0384
_refine_ls_shift/su_max 0.000
_refine_ls_shift/su_mean 0.000
_refine_ls_structure_factor_coef Fsqd
_refine_ls_weighting_details 'calc w = 1/[\s^2^(Fo^2^)+(0.0492P)^2^+2.3324P] where P=(Fo^2^+2Fc^2^)/3'
_refine_ls_weighting_scheme calc
_refine_ls_wR_factor_gt 0.0943
_refine_ls_wR_factor_ref 0.1052
_reflns_number_gt 7313
_reflns_number_total 9587
_reflns_threshold_expression I>2\s(I)
_cod_data_source_file rk2110.cif
_cod_data_source_block I
_cod_original_sg_symbol_H-M 'P 21/c'
_cod_original_formula_sum 'C44 H46 B Cl N7 O1 P Ru'
_cod_database_code 2219973
_cod_database_fobs_code 2219973

loop_
_symmetry_equiv_pos_as_xyz
'x, y, z'
'-x, y+1/2, -z+1/2'
'-x, -y, -z'
'x, -y-1/2, z-1/2'

loop_
_atom_site_type_symbol
_atom_site_label
_atom_site_fract_x
_atom_site_fract_y
_atom_site_fract_z
_atom_site_U_iso_or_equiv
_atom_site_adp_type
_atom_site_calc_flag
_atom_site_refinement_flags
_atom_site_occupancy
Ru Ru1 0.29312(2) 0.099417(7) 0.750725(14) 0.03648(7) Uani d . 1
Cl Cl1 0.44869(8) 0.14260(3) 0.66246(5) 0.05512(19) Uani d . 1
P P1 0.22862(8) 0.15893(2) 0.83575(5) 0.04520(17) Uani d . 1
N N1 0.3739(2) 0.00419(7) 0.72037(16) 0.0441(5) Uani d . 1
N N2 0.3456(2) 0.04306(8) 0.67632(14) 0.0419(5) Uani d . 1
N N3 0.2246(2) 0.01635(7) 0.84529(15) 0.0418(5) Uani d . 1
N N4 0.1670(2) 0.05607(7) 0.81661(14) 0.0378(5) Uani d . 1
N N5 0.4838(2) 0.03736(7) 0.86467(15) 0.0423(5) Uani d . 1
N N6 0.4675(2) 0.08098(7) 0.84144(15) 0.0409(5) Uani d . 1
N N7 0.1440(2) 0.11552(8) 0.64377(15) 0.0450(5) Uani d . 1
H H7A 0.1717 0.1399 0.6215 0.054 Uiso calc R 1
B B1 0.3757(3) 0.00265(10) 0.8237(2) 0.0450(7) Uani d . 1
H H1 0.4047 -0.0306 0.8498 0.054 Uiso calc R 1
C C1 0.3922(3) -0.02816(11) 0.6606(2) 0.0563(8) Uani d . 1
H H1A 0.4122 -0.0577 0.6745 0.068 Uiso calc R 1
C C2 0.3764(3) -0.01009(12) 0.5761(2) 0.0620(9) Uani d . 1
H H2A 0.3831 -0.0246 0.5217 0.074 Uiso calc R 1
C C3 0.3483(3) 0.03437(12) 0.5884(2) 0.0535(7) Uani d . 1
H H3A 0.3334 0.0552 0.5424 0.064 Uiso calc R 1
C C4 0.1277(3) -0.00731(10) 0.88551(19) 0.0498(7) Uani d . 1
H H4A 0.1419 -0.0354 0.9106 0.060 Uiso calc R 1
C C5 0.0039(3) 0.01730(10) 0.8830(2) 0.0513(7) Uani d . 1
H H5A -0.0812 0.0094 0.9057 0.062 Uiso calc R 1
C C6 0.0332(3) 0.05626(10) 0.83963(18) 0.0439(6) Uani d . 1
H H6A -0.0315 0.0794 0.8281 0.053 Uiso calc R 1
C C7 0.6081(3) 0.03204(11) 0.9177(2) 0.0525(7) Uani d . 1
H H7B 0.6429 0.0055 0.9429 0.063 Uiso calc R 1
C C8 0.6744(3) 0.07213(11) 0.9282(2) 0.0573(8) Uani d . 1
H H8A 0.7621 0.0783 0.9610 0.069 Uiso calc R 1
C C9 0.5838(3) 0.10188(10) 0.8796(2) 0.0506(7) Uani d . 1
H H9A 0.6015 0.1320 0.8744 0.061 Uiso calc R 1
C C10 0.0270(3) 0.10422(9) 0.59664(18) 0.0432(6) Uani d . 1
C C11 -0.0235(3) 0.12837(10) 0.51180(19) 0.0482(7) Uani d . 1
C C12 0.0215(4) 0.17094(12) 0.4950(2) 0.0665(9) Uani d . 1
H H12A 0.0822 0.1856 0.5386 0.080 Uiso calc R 1
C C13 -0.0224(5) 0.19198(14) 0.4145(3) 0.0849(12) Uani d . 1
H H13A 0.0098 0.2205 0.4039 0.102 Uiso calc R 1
C C14 -0.1128(5) 0.17104(17) 0.3507(3) 0.0962(14) Uani d . 1
H H14A -0.1437 0.1854 0.2970 0.115 Uiso calc R 1
C C15 -0.1579(5) 0.12930(18) 0.3653(3) 0.1075(18) Uani d . 1
H H15A -0.2178 0.1149 0.3208 0.129 Uiso calc R 1
C C16 -0.1153(4) 0.10794(14) 0.4459(2) 0.0787(12) Uani d . 1
H H16A -0.1490 0.0796 0.4558 0.094 Uiso calc R 1
C C17 -0.0629(3) 0.06701(10) 0.62470(17) 0.0429(6) Uani d . 1
C C18 -0.2001(3) 0.07601(11) 0.6479(2) 0.0524(7) Uani d . 1
H H18A -0.2359 0.1047 0.6430 0.063 Uiso calc R 1
C C19 -0.2831(3) 0.04240(13) 0.6781(2) 0.0605(8) Uani d . 1
H H19A -0.3731 0.0488 0.6957 0.073 Uiso calc R 1
C C20 -0.2333(4) -0.00019(13) 0.6822(2) 0.0670(9) Uani d . 1
H H20A -0.2892 -0.0227 0.7027 0.080 Uiso calc R 1
C C21 -0.0998(4) -0.00975(12) 0.6560(2) 0.0638(8) Uani d . 1
H H21A -0.0674 -0.0389 0.6571 0.077 Uiso calc R 1
C C22 -0.0140(3) 0.02370(10) 0.6281(2) 0.0515(7) Uani d . 1
H H22A 0.0766 0.0171 0.6117 0.062 Uiso calc R 1
C C23 0.1486(3) 0.14282(11) 0.9387(2) 0.0568(8) Uani d . 1
C C24 0.2256(4) 0.11179(12) 0.9944(2) 0.0674(9) Uani d . 1
H H24A 0.3107 0.1003 0.9773 0.081 Uiso calc R 1
C C25 0.1776(6) 0.09801(14) 1.0740(3) 0.0893(14) Uani d . 1
H H25A 0.2316 0.0781 1.1110 0.107 Uiso calc R 1
C C26 0.0504(7) 0.11364(18) 1.0985(3) 0.1055(19) Uani d . 1
H H26A 0.0169 0.1039 1.1516 0.127 Uiso calc R 1
C C27 -0.0279(5) 0.14388(18) 1.0444(3) 0.0978(16) Uani d . 1
H H27A -0.1145 0.1543 1.0612 0.117 Uiso calc R 1
C C28 0.0211(4) 0.15916(13) 0.9643(3) 0.0746(10) Uani d . 1
H H28A -0.0315 0.1800 0.9288 0.090 Uiso calc R 1
C C29 0.3590(3) 0.20070(10) 0.8864(2) 0.0547(7) Uani d . 1
C C30 0.3323(4) 0.22422(11) 0.9633(2) 0.0710(9) Uani d . 1
H H30A 0.2491 0.2187 0.9902 0.085 Uiso calc R 1
C C31 0.4288(6) 0.25585(13) 1.0002(3) 0.0899(13) Uani d . 1
H H31A 0.4091 0.2715 1.0511 0.108 Uiso calc R 1
C C32 0.5529(6) 0.26417(14) 0.9621(3) 0.0970(14) Uani d . 1
H H32A 0.6186 0.2848 0.9880 0.116 Uiso calc R 1
C C33 0.5794(4) 0.24191(13) 0.8856(3) 0.0882(13) Uani d . 1
H H33A 0.6627 0.2478 0.8590 0.106 Uiso calc R 1
C C34 0.4823(4) 0.21035(11) 0.8474(3) 0.0691(9) Uani d . 1
H H34A 0.5009 0.1957 0.7950 0.083 Uiso calc R 1
C C35 0.0942(3) 0.19466(10) 0.7724(2) 0.0546(7) Uani d . 1
C C36 0.1355(4) 0.23402(11) 0.7351(2) 0.0665(9) Uani d . 1
H H36A 0.2295 0.2440 0.7475 0.080 Uiso calc R 1
C C37 0.0374(5) 0.25872(13) 0.6794(3) 0.0859(12) Uani d . 1
H H37A 0.0662 0.2850 0.6543 0.103 Uiso calc R 1
C C38 -0.1033(5) 0.24445(14) 0.6609(3) 0.0886(13) Uani d . 1
H H38A -0.1688 0.2613 0.6241 0.106 Uiso calc R 1
C C39 -0.1453(4) 0.20575(14) 0.6968(3) 0.0815(12) Uani d . 1
H H39A -0.2397 0.1962 0.6849 0.098 Uiso calc R 1
C C40 -0.0466(4) 0.18051(12) 0.7515(2) 0.0677(9) Uani d . 1
H H40A -0.0753 0.1537 0.7743 0.081 Uiso calc R 1
O O1 0.4596(3) 0.13805(11) 0.2598(2) 0.0970(9) Uani d . 1
C C44 0.5827(5) 0.1501(2) 0.1320(3) 0.128(2) Uani d . 1
H H44A 0.5909 0.1700 0.0826 0.192 Uiso calc R 1
H H44B 0.5551 0.1213 0.1090 0.192 Uiso calc R 1
H H44C 0.6734 0.1481 0.1684 0.192 Uiso calc R 1
C C42 0.3529(6) 0.15112(18) 0.3139(3) 0.1105(16) Uani d . 1
H H42A 0.2593 0.1484 0.2799 0.133 Uiso calc R 1
H H42B 0.3671 0.1819 0.3313 0.133 Uiso calc R 1
C C43 0.4733(6) 0.16682(17) 0.1874(3) 0.1003(14) Uani d . 1
H H43A 0.5005 0.1961 0.2102 0.120 Uiso calc R 1
H H43B 0.3819 0.1693 0.1506 0.120 Uiso calc R 1
C C41 0.3591(7) 0.12344(18) 0.3947(4) 0.136(2) Uani d . 1
H H41A 0.2859 0.1326 0.4311 0.204 Uiso calc R 1
H H41B 0.4514 0.1265 0.4287 0.204 Uiso calc R 1
H H41C 0.3438 0.0930 0.3775 0.204 Uiso calc R 1

loop_
_atom_site_aniso_label
_atom_site_aniso_U_11
_atom_site_aniso_U_22
_atom_site_aniso_U_33
_atom_site_aniso_U_12
_atom_site_aniso_U_13
_atom_site_aniso_U_23
Ru1 0.03305(11) 0.03839(12) 0.03758(12) -0.00223(8) 0.00183(8) 0.00409(9)
Cl1 0.0477(4) 0.0613(4) 0.0563(4) -0.0130(3) 0.0054(3) 0.0137(4)
P1 0.0461(4) 0.0396(4) 0.0488(4) 0.0000(3) -0.0001(3) -0.0003(3)
N1 0.0406(11) 0.0418(12) 0.0508(13) -0.0015(9) 0.0092(10) -0.0054(10)
N2 0.0369(11) 0.0504(13) 0.0390(12) -0.0029(9) 0.0063(9) 0.0000(10)
N3 0.0404(11) 0.0404(12) 0.0448(12) -0.0011(9) 0.0044(9) 0.0060(10)
N4 0.0360(11) 0.0412(12) 0.0363(11) -0.0017(9) 0.0043(9) 0.0005(9)
N5 0.0386(11) 0.0438(12) 0.0439(12) 0.0035(9) 0.0016(9) 0.0038(10)
N6 0.0372(11) 0.0418(12) 0.0427(12) 0.0007(9) 0.0005(9) 0.0019(10)
N7 0.0414(12) 0.0460(12) 0.0465(13) -0.0009(10) 0.0001(10) 0.0072(11)
B1 0.0433(16) 0.0391(16) 0.0526(19) 0.0013(13) 0.0052(14) 0.0029(14)
C1 0.0502(16) 0.0511(17) 0.069(2) -0.0068(13) 0.0149(15) -0.0159(16)
C2 0.0540(18) 0.078(2) 0.057(2) -0.0110(16) 0.0188(15) -0.0245(18)
C3 0.0421(15) 0.076(2) 0.0433(16) -0.0072(14) 0.0098(12) -0.0031(15)
C4 0.0509(16) 0.0510(16) 0.0479(16) -0.0085(13) 0.0077(13) 0.0127(13)
C5 0.0429(15) 0.0633(19) 0.0490(16) -0.0072(13) 0.0113(12) 0.0066(14)
C6 0.0356(13) 0.0535(16) 0.0429(15) -0.0007(12) 0.0064(11) -0.0003(13)
C7 0.0430(15) 0.0604(19) 0.0519(17) 0.0084(13) -0.0049(12) 0.0095(14)
C8 0.0436(15) 0.066(2) 0.0584(19) -0.0009(14) -0.0125(13) 0.0009(16)
C9 0.0435(15) 0.0518(17) 0.0544(17) -0.0049(12) -0.0051(13) -0.0031(14)
C10 0.0361(13) 0.0507(16) 0.0426(15) 0.0009(11) 0.0029(11) -0.0010(12)
C11 0.0421(14) 0.0578(18) 0.0438(16) -0.0002(13) -0.0001(12) 0.0047(13)
C12 0.077(2) 0.060(2) 0.059(2) -0.0028(17) -0.0089(17) 0.0092(16)
C13 0.109(3) 0.066(2) 0.076(3) -0.006(2) -0.005(2) 0.027(2)
C14 0.101(3) 0.112(4) 0.069(3) -0.015(3) -0.023(2) 0.040(3)
C15 0.111(3) 0.130(4) 0.070(3) -0.048(3) -0.040(2) 0.038(3)
C16 0.082(2) 0.087(3) 0.061(2) -0.030(2) -0.0195(19) 0.0201(19)
C17 0.0364(13) 0.0546(16) 0.0371(14) -0.0053(11) 0.0009(10) 0.0007(12)
C18 0.0389(14) 0.0646(19) 0.0532(17) 0.0003(13) 0.0030(12) -0.0012(15)
C19 0.0405(15) 0.086(3) 0.0557(19) -0.0097(16) 0.0075(13) -0.0034(17)
C20 0.0551(19) 0.079(2) 0.067(2) -0.0256(17) 0.0054(16) 0.0059(18)
C21 0.0590(19) 0.0575(19) 0.074(2) -0.0086(15) 0.0038(16) 0.0031(17)
C22 0.0406(14) 0.0577(18) 0.0564(18) -0.0026(13) 0.0055(13) -0.0014(14)
C23 0.0644(19) 0.0540(18) 0.0530(18) -0.0114(15) 0.0114(15) -0.0116(15)
C24 0.095(3) 0.060(2) 0.0480(18) -0.0119(18) 0.0096(17) -0.0069(16)
C25 0.139(4) 0.080(3) 0.051(2) -0.026(3) 0.020(2) -0.0063(19)
C26 0.157(5) 0.098(4) 0.068(3) -0.066(4) 0.045(3) -0.023(3)
C27 0.102(3) 0.104(4) 0.097(3) -0.046(3) 0.052(3) -0.054(3)
C28 0.077(2) 0.071(2) 0.079(2) -0.0156(19) 0.0226(19) -0.027(2)
C29 0.0590(18) 0.0418(15) 0.0600(19) -0.0033(13) -0.0083(14) 0.0013(14)
C30 0.089(2) 0.055(2) 0.066(2) -0.0126(18) -0.0081(18) -0.0034(17)
C31 0.125(4) 0.065(2) 0.074(3) -0.014(2) -0.017(3) -0.016(2)
C32 0.109(3) 0.065(3) 0.108(4) -0.030(2) -0.033(3) -0.005(3)
C33 0.078(3) 0.061(2) 0.122(4) -0.0238(19) -0.006(2) -0.002(2)
C34 0.068(2) 0.0486(18) 0.088(3) -0.0090(16) -0.0022(18) -0.0045(17)
C35 0.0554(17) 0.0479(17) 0.0583(18) 0.0112(13) -0.0046(14) -0.0091(14)
C36 0.077(2) 0.0504(18) 0.070(2) 0.0082(16) -0.0056(17) 0.0031(16)
C37 0.112(3) 0.057(2) 0.083(3) 0.017(2) -0.014(2) 0.007(2)
C38 0.097(3) 0.072(3) 0.090(3) 0.035(2) -0.024(2) -0.007(2)
C39 0.063(2) 0.080(3) 0.096(3) 0.0233(19) -0.018(2) -0.018(2)
C40 0.061(2) 0.056(2) 0.082(2) 0.0105(16) -0.0078(17) -0.0080(18)
O1 0.105(2) 0.110(2) 0.0786(19) 0.0160(18) 0.0204(16) 0.0066(18)
C44 0.099(4) 0.197(6) 0.090(3) 0.006(4) 0.019(3) 0.020(4)
C42 0.131(4) 0.104(4) 0.098(4) 0.019(3) 0.020(3) -0.021(3)
C43 0.113(4) 0.105(4) 0.081(3) -0.007(3) 0.002(3) -0.003(3)
C41 0.210(7) 0.095(4) 0.115(4) 0.027(4) 0.075(4) 0.007(3)

loop_
_atom_type_symbol
_atom_type_description
_atom_type_scat_dispersion_real
_atom_type_scat_dispersion_imag
_atom_type_scat_source
C C 0.0033 0.0016 'International Tables Vol C Tables 4.2.6.8 and 6.1.1.4'
H H 0.0000 0.0000 'International Tables Vol C Tables 4.2.6.8 and 6.1.1.4'
B B 0.0013 0.0007 'International Tables Vol C Tables 4.2.6.8 and 6.1.1.4'
N N 0.0061 0.0033 'International Tables Vol C Tables 4.2.6.8 and 6.1.1.4'
P P 0.1023 0.0942 'International Tables Vol C Tables 4.2.6.8 and 6.1.1.4'
Cl Cl 0.1484 0.1585 'International Tables Vol C Tables 4.2.6.8 and 6.1.1.4'
Ru Ru -1.2594 0.8363 'International Tables Vol C Tables 4.2.6.8 and 6.1.1.4'
O O 0.0106 0.0060 'International Tables Vol C Tables 4.2.6.8 and 6.1.1.4'

loop_
_geom_angle_atom_site_label_1
_geom_angle_atom_site_label_2
_geom_angle_atom_site_label_3
_geom_angle
N7 Ru1 N4 98.08(8)
N7 Ru1 N6 169.96(9)
N4 Ru1 N6 88.39(8)
N7 Ru1 N2 87.74(9)
N4 Ru1 N2 85.29(8)
N6 Ru1 N2 85.14(8)
N7 Ru1 P1 92.60(7)
N4 Ru1 P1 91.98(6)
N6 Ru1 P1 94.85(6)
N2 Ru1 P1 177.26(6)
N7 Ru1 Cl1 81.51(6)
N4 Ru1 Cl1 173.03(6)
N6 Ru1 Cl1 91.13(6)
N2 Ru1 Cl1 87.75(6)
P1 Ru1 Cl1 94.99(3)
N7 Ru1 B1 126.89(9)
N4 Ru1 B1 52.49(8)
N6 Ru1 B1 52.24(8)
N2 Ru1 B1 51.71(8)
P1 Ru1 B1 126.35(6)
Cl1 Ru1 B1 122.41(6)
C35 P1 C23 105.29(15)
C35 P1 C29 101.29(14)
C23 P1 C29 98.59(14)
C35 P1 Ru1 112.22(10)
C23 P1 Ru1 113.85(10)
C29 P1 Ru1 123.32(11)
C1 N1 N2 109.8(2)
C1 N1 B1 130.7(3)
N2 N1 B1 119.4(2)
C3 N2 N1 106.3(2)
C3 N2 Ru1 134.4(2)
N1 N2 Ru1 119.04(16)
C4 N3 N4 110.0(2)
C4 N3 B1 129.0(2)
N4 N3 B1 120.8(2)
C6 N4 N3 105.9(2)
C6 N4 Ru1 135.73(19)
N3 N4 Ru1 118.33(15)
C7 N5 N6 109.3(2)
C7 N5 B1 130.1(2)
N6 N5 B1 120.3(2)
C9 N6 N5 106.5(2)
C9 N6 Ru1 134.4(2)
N5 N6 Ru1 118.73(16)
C10 N7 Ru1 146.0(2)
C10 N7 H7A 107.0
Ru1 N7 H7A 107.0
N5 B1 N1 108.3(2)
N5 B1 N3 108.4(2)
N1 B1 N3 106.8(2)
N5 B1 Ru1 68.71(14)
N1 B1 Ru1 69.76(14)
N3 B1 Ru1 68.29(14)
N5 B1 H1 110.7
N1 B1 H1 111.0
N3 B1 H1 111.6
Ru1 B1 H1 179.2
N1 C1 C2 108.2(3)
N1 C1 H1A 125.9
C2 C1 H1A 125.9
C1 C2 C3 105.5(3)
C1 C2 H2A 127.2
C3 C2 H2A 127.2
N2 C3 C2 110.1(3)
N2 C3 H3A 125.0
C2 C3 H3A 125.0
N3 C4 C5 108.0(3)
N3 C4 H4A 126.0
C5 C4 H4A 126.0
C4 C5 C6 105.2(2)
C4 C5 H5A 127.4
C6 C5 H5A 127.4
N4 C6 C5 110.8(2)
N4 C6 H6A 124.6
C5 C6 H6A 124.6
N5 C7 C8 108.5(3)
N5 C7 H7B 125.7
C8 C7 H7B 125.7
C7 C8 C9 105.6(3)
C7 C8 H8A 127.2
C9 C8 H8A 127.2
N6 C9 C8 110.1(3)
N6 C9 H9A 124.9
C8 C9 H9A 124.9
N7 C10 C17 121.5(2)
N7 C10 C11 120.6(2)
C17 C10 C11 117.9(2)
C16 C11 C12 117.7(3)
C16 C11 C10 120.1(3)
C12 C11 C10 122.1(3)
C13 C12 C11 121.1(3)
C13 C12 H12A 119.5
C11 C12 H12A 119.5
C14 C13 C12 120.0(4)
C14 C13 H13A 120.0
C12 C13 H13A 120.0
C15 C14 C13 120.2(4)
C15 C14 H14A 119.9
C13 C14 H14A 119.9
C14 C15 C16 120.4(4)
C14 C15 H15A 119.8
C16 C15 H15A 119.8
C11 C16 C15 120.6(4)
C11 C16 H16A 119.7
C15 C16 H16A 119.7
C22 C17 C18 119.0(3)
C22 C17 C10 121.8(2)
C18 C17 C10 119.2(3)
C19 C18 C17 120.3(3)
C19 C18 H18A 119.9
C17 C18 H18A 119.9
C20 C19 C18 120.2(3)
C20 C19 H19A 119.9
C18 C19 H19A 119.9
C19 C20 C21 120.0(3)
C19 C20 H20A 120.0
C21 C20 H20A 120.0
C20 C21 C22 120.4(3)
C20 C21 H21A 119.8
C22 C21 H21A 119.8
C21 C22 C17 120.0(3)
C21 C22 H22A 120.0
C17 C22 H22A 120.0
C28 C23 C24 118.7(3)
C28 C23 P1 125.2(3)
C24 C23 P1 116.1(3)
C25 C24 C23 121.2(4)
C25 C24 H24A 119.4
C23 C24 H24A 119.4
C26 C25 C24 120.0(5)
C26 C25 H25A 120.0
C24 C25 H25A 120.0
C25 C26 C27 119.9(4)
C25 C26 H26A 120.1
C27 C26 H26A 120.1
C26 C27 C28 120.9(4)
C26 C27 H27A 119.5
C28 C27 H27A 119.5
C23 C28 C27 119.3(4)
C23 C28 H28A 120.4
C27 C28 H28A 120.4
C34 C29 C30 118.1(3)
C34 C29 P1 121.1(3)
C30 C29 P1 120.8(3)
C31 C30 C29 120.7(4)
C31 C30 H30A 119.7
C29 C30 H30A 119.7
C32 C31 C30 120.5(4)
C32 C31 H31A 119.8
C30 C31 H31A 119.8
C33 C32 C31 119.5(4)
C33 C32 H32A 120.2
C31 C32 H32A 120.2
C32 C33 C34 120.4(4)
C32 C33 H33A 119.8
C34 C33 H33A 119.8
C29 C34 C33 120.7(4)
C29 C34 H34A 119.6
C33 C34 H34A 119.6
C36 C35 C40 118.2(3)
C36 C35 P1 120.2(2)
C40 C35 P1 121.1(3)
C35 C36 C37 120.3(4)
C35 C36 H36A 119.9
C37 C36 H36A 119.9
C38 C37 C36 120.5(4)
C38 C37 H37A 119.8
C36 C37 H37A 119.8
C39 C38 C37 119.8(4)
C39 C38 H38A 120.1
C37 C38 H38A 120.1
C38 C39 C40 119.9(4)
C38 C39 H39A 120.1
C40 C39 H39A 120.1
C35 C40 C39 121.3(4)
C35 C40 H40A 119.4
C39 C40 H40A 119.4
C43 O1 C42 113.4(4)
C43 C44 H44A 109.5
C43 C44 H44B 109.5
H44A C44 H44B 109.5
C43 C44 H44C 109.5
H44A C44 H44C 109.5
H44B C44 H44C 109.5
O1 C42 C41 110.2(4)
O1 C42 H42A 109.6
C41 C42 H42A 109.6
O1 C42 H42B 109.6
C41 C42 H42B 109.6
H42A C42 H42B 108.1
O1 C43 C44 110.3(4)
O1 C43 H43A 109.6
C44 C43 H43A 109.6
O1 C43 H43B 109.6
C44 C43 H43B 109.6
H43A C43 H43B 108.1
C42 C41 H41A 109.5
C42 C41 H41B 109.5
H41A C41 H41B 109.5
C42 C41 H41C 109.5
H41A C41 H41C 109.5
H41B C41 H41C 109.5

loop_
_geom_bond_atom_site_label_1
_geom_bond_atom_site_label_2
_geom_bond_distance
Ru1 N7 2.063(2)
Ru1 N4 2.079(2)
Ru1 N6 2.084(2)
Ru1 N2 2.117(2)
Ru1 P1 2.3158(8)
Ru1 Cl1 2.4429(7)
Ru1 B1 3.183(3)
P1 C35 1.841(3)
P1 C23 1.844(3)
P1 C29 1.859(3)
N1 C1 1.345(4)
N1 N2 1.357(3)
N1 B1 1.539(4)
N2 C3 1.340(3)
N3 C4 1.346(3)
N3 N4 1.365(3)
N3 B1 1.542(4)
N4 C6 1.335(3)
N5 C7 1.346(3)
N5 N6 1.366(3)
N5 B1 1.538(4)
N6 C9 1.333(3)
N7 C10 1.284(3)
N7 H7A 0.8600
B1 H1 1.1000
C1 C2 1.367(5)
C1 H1A 0.9300
C2 C3 1.384(5)
C2 H2A 0.9300
C3 H3A 0.9300
C4 C5 1.375(4)
C4 H4A 0.9300
C5 C6 1.384(4)
C5 H5A 0.9300
C6 H6A 0.9300
C7 C8 1.362(4)
C7 H7B 0.9300
C8 C9 1.386(4)
C8 H8A 0.9300
C9 H9A 0.9300
C10 C17 1.491(4)
C10 C11 1.493(4)
C11 C16 1.380(4)
C11 C12 1.383(4)
C12 C13 1.381(5)
C12 H12A 0.9300
C13 C14 1.360(6)
C13 H13A 0.9300
C14 C15 1.354(6)
C14 H14A 0.9300
C15 C16 1.385(5)
C15 H15A 0.9300
C16 H16A 0.9300
C17 C22 1.384(4)
C17 C18 1.394(4)
C18 C19 1.383(4)
C18 H18A 0.9300
C19 C20 1.367(5)
C19 H19A 0.9300
C20 C21 1.381(5)
C20 H20A 0.9300
C21 C22 1.382(4)
C21 H21A 0.9300
C22 H22A 0.9300
C23 C28 1.384(5)
C23 C24 1.400(5)
C24 C25 1.378(5)
C24 H24A 0.9300
C25 C26 1.368(7)
C25 H25A 0.9300
C26 C27 1.377(7)
C26 H26A 0.9300
C27 C28 1.403(6)
C27 H27A 0.9300
C28 H28A 0.9300
C29 C34 1.379(5)
C29 C30 1.393(5)
C30 C31 1.388(5)
C30 H30A 0.9300
C31 C32 1.372(6)
C31 H31A 0.9300
C32 C33 1.368(6)
C32 H32A 0.9300
C33 C34 1.397(5)
C33 H33A 0.9300
C34 H34A 0.9300
C35 C36 1.384(5)
C35 C40 1.390(4)
C36 C37 1.390(5)
C36 H36A 0.9300
C37 C38 1.387(6)
C37 H37A 0.9300
C38 C39 1.360(6)
C38 H38A 0.9300
C39 C40 1.393(5)
C39 H39A 0.9300
C40 H40A 0.9300
O1 C43 1.403(5)
O1 C42 1.406(5)
C44 C43 1.472(6)
C44 H44A 0.9600
C44 H44B 0.9600
C44 H44C 0.9600
C42 C41 1.462(7)
C42 H42A 0.9700
C42 H42B 0.9700
C43 H43A 0.9700
C43 H43B 0.9700
C41 H41A 0.9600
C41 H41B 0.9600
C41 H41C 0.9600
